data_4502860
loop_
_publ_author_name
'Kapadia, Pradeep P.'
'Swenson, Dale C.'
'Pigge, F. Christopher'

_publ_section_title
;
 Influence of Halogen Bonding Interactions in Crystalline Networks of
 Tetraarylethylene Halobenzoyl Esters
;
_journal_issue 2
_journal_name_full 'Crystal Growth &amp; Design'
_journal_page_first 698
_journal_paper_doi 10.1021/cg200986v
_journal_volume 12
_journal_year 2012
_chemical_formula_moiety 'C54 H32 Br4 O8'
_chemical_formula_sum 'C54 H32 Br4 O8'
_chemical_formula_weight 1128.44
_chemical_name_systematic
; 
 ? 
;
_space_group_IT_number 14
_symmetry_cell_setting monoclinic
_symmetry_space_group_name_Hall '-P 2yn'
_symmetry_space_group_name_H-M 'P 1 21/n 1'
_atom_sites_solution_hydrogens geom
_atom_sites_solution_primary direct
_atom_sites_solution_secondary difmap
_audit_creation_method SHELXL-97
_cell_angle_alpha 90.00
_cell_angle_beta 94.603(5)
_cell_angle_gamma 90.00
_cell_formula_units_Z 4
_cell_length_a 22.073(3)
_cell_length_b 8.6817(10)
_cell_length_c 23.886(3)
_cell_measurement_reflns_used 15514
_cell_measurement_temperature 190(2)
_cell_measurement_theta_max 25.35
_cell_measurement_theta_min 1.0
_cell_volume 4562.5(10)
_computing_cell_refinement 'HKL Scalepack (Otwinowski & Minor, 1997)'
_computing_data_collection 'Collect (Nonius BV, 1997-2000)'
_computing_data_reduction 'HKL Denzo, Scalepack (Otwinowski & Minor, 1997)'
_computing_molecular_graphics 'SHELXTL v6.1 (Sheldrick, 2008)'
_computing_publication_material 'SHELXTL v6.1 (Sheldrick, 2008)'
_computing_structure_refinement 'SHELXTL v6.1 (Sheldrick, 2008)'
_computing_structure_solution 'SHELXTL v6.1 (Sheldrick, 2008)'
_diffrn_ambient_temperature 190(2)
_diffrn_detector_area_resol_mean 9
_diffrn_measured_fraction_theta_full 0.999
_diffrn_measured_fraction_theta_max 0.999
_diffrn_measurement_device_type 'Nonius KappaCCD'
_diffrn_measurement_method 'CCD phi and omega scans'
_diffrn_radiation_monochromator graphite
_diffrn_radiation_source 'fine-focus sealed tube'
_diffrn_radiation_type MoK\a
_diffrn_radiation_wavelength 0.71073
_diffrn_reflns_av_R_equivalents 0.1326
_diffrn_reflns_av_sigmaI/netI 0.0988
_diffrn_reflns_limit_h_max 23
_diffrn_reflns_limit_h_min -23
_diffrn_reflns_limit_k_max 9
_diffrn_reflns_limit_k_min -9
_diffrn_reflns_limit_l_max 25
_diffrn_reflns_limit_l_min -25
_diffrn_reflns_number 54032
_diffrn_reflns_theta_full 22.50
_diffrn_reflns_theta_max 22.50
_diffrn_reflns_theta_min 2.42
_diffrn_standards_number 0
_exptl_absorpt_coefficient_mu 3.586
_exptl_absorpt_correction_T_max 0.9317
_exptl_absorpt_correction_T_min 0.5341
_exptl_absorpt_correction_type multi-scan
_exptl_absorpt_process_details 'HKL Scalepack (Otwinowski & Minor, 1997)'
_exptl_crystal_colour colorless
_exptl_crystal_density_diffrn 1.643
_exptl_crystal_density_method 'not measured'
_exptl_crystal_description needle
_exptl_crystal_F_000 2240
_exptl_crystal_size_max 0.20
_exptl_crystal_size_mid 0.04
_exptl_crystal_size_min 0.02
_refine_diff_density_max 0.742
_refine_diff_density_min -0.507
_refine_diff_density_rms 0.091
_refine_ls_extinction_method none
_refine_ls_goodness_of_fit_ref 1.026
_refine_ls_hydrogen_treatment constr
_refine_ls_matrix_type full
_refine_ls_number_parameters 595
_refine_ls_number_reflns 5974
_refine_ls_number_restraints 0
_refine_ls_restrained_S_all 1.026
_refine_ls_R_factor_all 0.1285
_refine_ls_R_factor_gt 0.0597
_refine_ls_shift/su_max 0.001
_refine_ls_shift/su_mean 0.000
_refine_ls_structure_factor_coef Fsqd
_refine_ls_weighting_details 'calc w=1/[\s^2^(Fo^2^)+(0.0654P)^2^+0.0000P] where P=(Fo^2^+2Fc^2^)/3'
_refine_ls_weighting_scheme calc
_refine_ls_wR_factor_gt 0.1178
_refine_ls_wR_factor_ref 0.1421
_reflns_number_gt 3415
_reflns_number_total 5974
_reflns_threshold_expression >2sigma(I)
_cod_data_source_file cg200986v_si_002.cif
_cod_data_source_block 9
_cod_depositor_comments
;
The following automatic conversions were performed:

'_symmetry_cell_setting' value 'Monoclinic' changed to 'monoclinic'
according to /home/saulius/struct/CIF-dictionaries/cif_core.dic
dictionary named 'cif_core.dic' version 2.4.1 from 2010-06-29.

Automatic conversion script
Id: cif_fix_values 1715 2011-07-08 13:25:40Z adriana 
;
_cod_original_sg_symbol_Hall '-P 2yn '
_cod_original_sg_symbol_H-M 'P 21/n '
_cod_database_code 4502860

loop_
_symmetry_equiv_pos_as_xyz
'x, y, z'
'-x+1/2, y+1/2, -z+1/2'
'-x, -y, -z'
'x-1/2, -y-1/2, z-1/2'

loop_
_atom_site_label
_atom_site_type_symbol
_atom_site_fract_x
_atom_site_fract_y
_atom_site_fract_z
_atom_site_U_iso_or_equiv
_atom_site_adp_type
_atom_site_occupancy
_atom_site_symmetry_multiplicity
_atom_site_calc_flag
_atom_site_refinement_flags
Br1 Br 0.47797(5) 0.05372(11) 0.19958(4) 0.0793(4) Uani 1 1 d .
Br2 Br 1.09499(4) 0.43729(11) 0.45491(4) 0.0664(3) Uani 1 1 d .
Br3 Br 0.75349(4) 0.16674(11) 0.95879(4) 0.0610(3) Uani 1 1 d .
Br4 Br 0.28524(4) 0.39861(11) 0.62108(4) 0.0728(3) Uani 1 1 d .
C1A C 0.6715(4) 0.1469(8) 0.5460(3) 0.044(2) Uani 1 1 d .
C2A C 0.7311(4) 0.1544(8) 0.5660(3) 0.045(2) Uani 1 1 d .
C1 C 0.6561(3) 0.1450(9) 0.4839(3) 0.039(2) Uani 1 1 d .
C2 C 0.6246(3) 0.2680(8) 0.4587(3) 0.040(2) Uani 1 1 d .
H2 H 0.6090 0.3451 0.4818 0.048 Uiso 1 1 calc R
C3 C 0.6154(3) 0.2820(9) 0.4016(4) 0.044(2) Uani 1 1 d .
H3 H 0.5950 0.3696 0.3855 0.053 Uiso 1 1 calc R
C4 C 0.6358(3) 0.1686(9) 0.3677(3) 0.038(2) Uani 1 1 d .
C5 C 0.6659(3) 0.0413(9) 0.3902(3) 0.041(2) Uani 1 1 d .
H5 H 0.6793 -0.0379 0.3667 0.049 Uiso 1 1 calc R
C6 C 0.6763(3) 0.0314(8) 0.4488(3) 0.042(2) Uani 1 1 d .
H6 H 0.6976 -0.0549 0.4649 0.050 Uiso 1 1 calc R
O1 O 0.6315(2) 0.1811(6) 0.3093(2) 0.0486(14) Uani 1 1 d .
C7 C 0.5776(5) 0.2247(10) 0.2811(4) 0.058(3) Uani 1 1 d .
O2 O 0.5321(3) 0.2457(8) 0.3034(3) 0.084(2) Uani 1 1 d .
C8 C 0.5858(4) 0.2373(9) 0.2198(3) 0.045(2) Uani 1 1 d .
C9 C 0.5452(4) 0.1715(9) 0.1793(4) 0.056(2) Uani 1 1 d .
C10 C 0.5522(5) 0.1865(10) 0.1225(4) 0.067(3) Uani 1 1 d .
H10 H 0.5235 0.1424 0.0954 0.080 Uiso 1 1 calc R
C11 C 0.6022(5) 0.2674(11) 0.1058(4) 0.074(3) Uani 1 1 d .
H11 H 0.6088 0.2744 0.0671 0.088 Uiso 1 1 calc R
C12 C 0.6422(4) 0.3375(10) 0.1456(4) 0.066(3) Uani 1 1 d .
H12 H 0.6751 0.3969 0.1339 0.079 Uiso 1 1 calc R
C13 C 0.6344(4) 0.3213(9) 0.2025(4) 0.058(2) Uani 1 1 d .
H13 H 0.6624 0.3679 0.2296 0.070 Uiso 1 1 calc R
C21 C 0.7814(4) 0.1640(9) 0.5282(3) 0.040(2) Uani 1 1 d .
C22 C 0.7841(3) 0.2779(8) 0.4884(3) 0.039(2) Uani 1 1 d .
H22 H 0.7521 0.3511 0.4835 0.047 Uiso 1 1 calc R
C23 C 0.8326(4) 0.2876(9) 0.4552(3) 0.044(2) Uani 1 1 d .
H23 H 0.8341 0.3674 0.4281 0.052 Uiso 1 1 calc R
C24 C 0.8783(4) 0.1814(10) 0.4618(3) 0.042(2) Uani 1 1 d .
C25 C 0.8771(4) 0.0666(10) 0.5003(4) 0.049(2) Uani 1 1 d .
H25 H 0.9087 -0.0080 0.5037 0.059 Uiso 1 1 calc R
C26 C 0.8294(4) 0.0591(9) 0.5346(3) 0.044(2) Uani 1 1 d .
H26 H 0.8294 -0.0181 0.5628 0.053 Uiso 1 1 calc R
O3 O 0.9244(2) 0.1881(6) 0.4245(2) 0.0519(15) Uani 1 1 d .
C27 C 0.9836(4) 0.1989(9) 0.4467(4) 0.046(2) Uani 1 1 d .
O4 O 0.9976(2) 0.2094(7) 0.4953(3) 0.0622(17) Uani 1 1 d .
C28 C 1.0250(4) 0.1895(9) 0.4011(3) 0.041(2) Uani 1 1 d .
C29 C 1.0771(4) 0.2789(9) 0.4006(3) 0.049(2) Uani 1 1 d .
C30 C 1.1159(4) 0.2643(10) 0.3583(4) 0.054(2) Uani 1 1 d .
H30 H 1.1509 0.3278 0.3584 0.065 Uiso 1 1 calc R
C31 C 1.1042(4) 0.1603(11) 0.3166(4) 0.062(3) Uani 1 1 d .
H31 H 1.1315 0.1496 0.2881 0.075 Uiso 1 1 calc R
C32 C 1.0523(4) 0.0689(10) 0.3156(4) 0.064(3) Uani 1 1 d .
H32 H 1.0439 -0.0044 0.2865 0.077 Uiso 1 1 calc R
C33 C 1.0134(4) 0.0864(9) 0.3573(4) 0.056(2) Uani 1 1 d .
H33 H 0.9775 0.0259 0.3560 0.067 Uiso 1 1 calc R
C41 C 0.7525(4) 0.1529(9) 0.6277(3) 0.042(2) Uani 1 1 d .
C42 C 0.7979(4) 0.2559(9) 0.6466(4) 0.057(3) Uani 1 1 d .
H42 H 0.8116 0.3315 0.6219 0.068 Uiso 1 1 calc R
C43 C 0.8230(4) 0.2482(11) 0.7017(4) 0.059(3) Uani 1 1 d .
H43 H 0.8531 0.3207 0.7148 0.070 Uiso 1 1 calc R
C44 C 0.8050(4) 0.1387(10) 0.7366(3) 0.048(2) Uani 1 1 d .
C45 C 0.7593(4) 0.0369(9) 0.7197(3) 0.050(2) Uani 1 1 d .
H45 H 0.7453 -0.0366 0.7452 0.060 Uiso 1 1 calc R
C46 C 0.7342(4) 0.0441(9) 0.6646(3) 0.049(2) Uani 1 1 d .
H46 H 0.7036 -0.0278 0.6521 0.059 Uiso 1 1 calc R
O5 O 0.8380(3) 0.1286(7) 0.7895(3) 0.0686(18) Uani 1 1 d .
O6 O 0.7556(3) 0.1598(8) 0.8347(2) 0.078(2) Uani 1 1 d .
C48 C 0.8537(4) 0.1556(8) 0.8862(4) 0.045(2) Uani 1 1 d .
C49 C 0.8363(3) 0.1624(8) 0.9412(4) 0.041(2) Uani 1 1 d .
C50 C 0.8789(4) 0.1634(8) 0.9866(3) 0.048(2) Uani 1 1 d .
H50 H 0.8659 0.1675 1.0235 0.057 Uiso 1 1 calc R
C51 C 0.9393(4) 0.1586(9) 0.9790(4) 0.052(2) Uani 1 1 d .
H51 H 0.9686 0.1580 1.0104 0.063 Uiso 1 1 calc R
C52 C 0.9571(4) 0.1545(10) 0.9250(4) 0.066(3) Uani 1 1 d .
H52 H 0.9992 0.1514 0.9192 0.079 Uiso 1 1 calc R
C53 C 0.9150(4) 0.1550(9) 0.8796(3) 0.052(2) Uani 1 1 d .
H53 H 0.9285 0.1550 0.8428 0.062 Uiso 1 1 calc R
C61 C 0.6184(4) 0.1538(9) 0.5809(3) 0.041(2) Uani 1 1 d .
C62 C 0.6157(4) 0.2535(9) 0.6256(3) 0.050(2) Uani 1 1 d .
H62 H 0.6494 0.3185 0.6361 0.060 Uiso 1 1 calc R
C63 C 0.5641(4) 0.2599(10) 0.6555(3) 0.053(2) Uani 1 1 d .
H63 H 0.5627 0.3297 0.6860 0.063 Uiso 1 1 calc R
C64 C 0.5161(4) 0.1681(10) 0.6415(3) 0.041(2) Uani 1 1 d .
C65 C 0.5164(4) 0.0658(9) 0.5976(4) 0.050(2) Uani 1 1 d .
H65 H 0.4827 0.0005 0.5879 0.060 Uiso 1 1 calc R
C66 C 0.5686(4) 0.0615(9) 0.5674(4) 0.056(2) Uani 1 1 d .
H66 H 0.5695 -0.0075 0.5366 0.067 Uiso 1 1 calc R
O7 O 0.4660(3) 0.1704(6) 0.6745(2) 0.0581(16) Uani 1 1 d .
C67 C 0.4220(4) 0.2790(10) 0.6616(4) 0.048(2) Uani 1 1 d .
O8 O 0.4232(3) 0.3580(7) 0.6214(3) 0.0626(17) Uani 1 1 d .
C68 C 0.3763(4) 0.2761(9) 0.7043(4) 0.047(2) Uani 1 1 d .
C69 C 0.3169(4) 0.3337(8) 0.6932(3) 0.046(2) Uani 1 1 d .
C70 C 0.2767(4) 0.3344(9) 0.7356(4) 0.056(2) Uani 1 1 d .
H70 H 0.2367 0.3735 0.7280 0.067 Uiso 1 1 calc R
C71 C 0.2947(4) 0.2793(11) 0.7876(4) 0.071(3) Uani 1 1 d .
H71 H 0.2671 0.2789 0.8161 0.085 Uiso 1 1 calc R
C72 C 0.3527(5) 0.2244(12) 0.7992(4) 0.077(3) Uani 1 1 d .
H72 H 0.3654 0.1873 0.8357 0.092 Uiso 1 1 calc R
C73 C 0.3921(4) 0.2235(10) 0.7574(4) 0.061(3) Uani 1 1 d .
H73 H 0.4321 0.1848 0.7659 0.073 Uiso 1 1 calc R
C74 C 0.8095(4) 0.1479(9) 0.8369(4) 0.047(2) Uani 1 1 d .

loop_
_atom_site_aniso_label
_atom_site_aniso_U_11
_atom_site_aniso_U_22
_atom_site_aniso_U_33
_atom_site_aniso_U_23
_atom_site_aniso_U_13
_atom_site_aniso_U_12
Br1 0.0477(7) 0.0940(8) 0.0935(8) -0.0024(6) -0.0118(6) -0.0078(6)
Br2 0.0451(7) 0.0892(7) 0.0644(7) -0.0081(5) 0.0020(5) -0.0132(5)
Br3 0.0355(6) 0.0936(7) 0.0539(6) -0.0007(5) 0.0049(5) -0.0035(5)
Br4 0.0350(6) 0.0969(7) 0.0866(8) 0.0304(6) 0.0066(5) 0.0103(5)
C1A 0.043(6) 0.042(5) 0.047(6) 0.003(4) 0.005(5) 0.004(4)
C2A 0.042(6) 0.048(5) 0.046(6) 0.005(4) 0.004(5) -0.002(4)
C1 0.024(5) 0.046(5) 0.047(6) -0.002(5) 0.001(4) -0.007(4)
C2 0.026(5) 0.052(5) 0.041(6) -0.007(4) 0.002(4) 0.004(4)
C3 0.021(5) 0.058(6) 0.052(6) 0.010(5) 0.000(4) 0.010(4)
C4 0.019(5) 0.051(5) 0.044(6) 0.001(5) 0.003(4) 0.003(4)
C5 0.029(5) 0.052(5) 0.042(6) -0.006(4) 0.009(4) 0.001(4)
C6 0.035(5) 0.034(5) 0.056(6) 0.004(4) 0.000(4) -0.002(4)
O1 0.030(4) 0.074(4) 0.041(4) 0.002(3) 0.002(3) 0.005(3)
C7 0.049(8) 0.085(7) 0.039(6) -0.002(5) -0.004(6) -0.003(6)
O2 0.026(4) 0.164(7) 0.063(5) -0.018(4) 0.000(4) 0.007(4)
C8 0.019(5) 0.059(6) 0.056(6) 0.001(5) -0.005(5) 0.003(4)
C9 0.048(7) 0.056(6) 0.064(7) -0.003(5) -0.003(5) -0.003(5)
C10 0.065(8) 0.078(7) 0.054(7) -0.003(5) -0.012(6) 0.012(6)
C11 0.074(9) 0.105(8) 0.041(6) 0.002(6) 0.000(6) 0.003(7)
C12 0.049(7) 0.084(7) 0.066(7) 0.012(6) 0.013(6) 0.010(5)
C13 0.037(6) 0.080(6) 0.055(7) 0.001(5) -0.005(5) -0.001(5)
C21 0.036(6) 0.055(5) 0.029(5) 0.007(4) 0.001(4) -0.005(5)
C22 0.018(5) 0.050(5) 0.050(5) 0.000(4) 0.008(4) 0.004(4)
C23 0.041(6) 0.055(5) 0.036(5) 0.002(4) 0.005(4) -0.001(5)
C24 0.027(6) 0.059(6) 0.039(5) -0.002(5) 0.008(4) -0.003(5)
C25 0.018(5) 0.072(6) 0.058(6) -0.011(5) 0.005(5) 0.012(4)
C26 0.031(6) 0.055(5) 0.046(5) 0.012(4) -0.003(5) 0.011(4)
O3 0.020(4) 0.091(4) 0.044(4) -0.002(3) 0.002(3) 0.006(3)
C27 0.038(6) 0.061(6) 0.040(6) -0.006(4) 0.008(5) 0.004(4)
O4 0.028(4) 0.114(5) 0.045(4) -0.007(3) 0.002(3) -0.013(3)
C28 0.034(6) 0.057(5) 0.032(5) -0.003(4) 0.008(4) 0.003(5)
C29 0.031(6) 0.075(6) 0.041(5) 0.015(4) 0.009(5) 0.006(5)
C30 0.027(6) 0.076(6) 0.060(6) 0.018(5) 0.003(5) 0.003(5)
C31 0.043(7) 0.092(7) 0.056(7) -0.004(6) 0.022(5) 0.021(6)
C32 0.046(7) 0.070(6) 0.078(7) -0.007(5) 0.021(6) 0.001(5)
C33 0.031(6) 0.079(6) 0.060(6) -0.008(5) 0.018(5) -0.001(5)
C41 0.035(6) 0.051(5) 0.041(5) 0.004(4) 0.012(4) 0.005(4)
C42 0.054(7) 0.065(6) 0.055(7) -0.006(5) 0.021(5) -0.018(5)
C43 0.029(6) 0.097(7) 0.050(6) -0.021(6) 0.001(5) -0.010(5)
C44 0.032(6) 0.079(7) 0.036(6) -0.002(5) 0.009(5) 0.002(5)
C45 0.043(6) 0.058(6) 0.049(6) -0.001(4) 0.008(5) -0.010(5)
C46 0.025(5) 0.075(6) 0.045(6) -0.011(5) -0.005(4) -0.007(5)
O5 0.035(4) 0.125(5) 0.046(4) -0.006(4) 0.000(3) 0.004(4)
O6 0.028(4) 0.147(6) 0.058(4) -0.011(4) -0.003(3) 0.006(4)
C48 0.032(6) 0.048(5) 0.054(6) -0.002(4) -0.004(5) -0.002(4)
C49 0.016(5) 0.053(5) 0.052(6) 0.001(4) -0.003(5) -0.008(4)
C50 0.041(7) 0.052(5) 0.050(6) -0.007(4) 0.000(5) -0.002(5)
C51 0.031(6) 0.070(6) 0.053(6) -0.003(5) -0.009(5) 0.004(5)
C52 0.022(6) 0.104(8) 0.072(7) -0.005(6) 0.000(6) -0.007(5)
C53 0.027(6) 0.079(6) 0.049(6) -0.012(5) 0.002(5) 0.003(5)
C61 0.023(5) 0.058(5) 0.043(5) 0.007(4) 0.005(4) 0.007(4)
C62 0.035(6) 0.064(6) 0.051(6) -0.006(5) 0.000(5) -0.004(5)
C63 0.035(6) 0.074(6) 0.051(6) -0.003(5) 0.010(5) 0.010(5)
C64 0.014(5) 0.067(6) 0.043(5) 0.013(5) 0.013(4) 0.004(5)
C65 0.023(6) 0.065(6) 0.062(6) -0.002(5) 0.002(5) -0.002(4)
C66 0.034(6) 0.071(6) 0.063(6) -0.015(5) 0.006(5) -0.003(5)
O7 0.036(4) 0.081(4) 0.059(4) 0.021(3) 0.013(3) 0.017(3)
C67 0.037(6) 0.054(6) 0.052(6) 0.003(5) 0.003(5) 0.003(5)
O8 0.035(4) 0.080(4) 0.074(5) 0.021(4) 0.018(3) 0.014(3)
C68 0.029(6) 0.070(6) 0.044(6) -0.014(5) 0.009(5) -0.004(4)
C69 0.030(6) 0.049(5) 0.061(6) -0.008(4) 0.015(5) -0.012(4)
C70 0.028(6) 0.072(6) 0.068(7) -0.012(5) 0.011(5) -0.004(5)
C71 0.033(7) 0.124(8) 0.059(7) -0.028(6) 0.016(6) -0.007(6)
C72 0.050(8) 0.144(9) 0.037(6) -0.006(6) 0.007(6) 0.003(7)
C73 0.039(6) 0.107(7) 0.038(6) -0.006(5) 0.007(5) 0.008(5)
C74 0.034(6) 0.056(5) 0.051(6) -0.006(4) 0.001(5) -0.007(5)

loop_
_atom_type_symbol
_atom_type_description
_atom_type_scat_dispersion_real
_atom_type_scat_dispersion_imag
_atom_type_scat_source
C C 0.0033 0.0016 'International Tables Vol C Tables 4.2.6.8 and 6.1.1.4'
H H 0.0000 0.0000 'International Tables Vol C Tables 4.2.6.8 and 6.1.1.4'
O O 0.0106 0.0060 'International Tables Vol C Tables 4.2.6.8 and 6.1.1.4'
Br Br -0.2901 2.4595 'International Tables Vol C Tables 4.2.6.8 and 6.1.1.4'

loop_
_geom_angle_atom_site_label_1
_geom_angle_atom_site_label_2
_geom_angle_atom_site_label_3
_geom_angle
C2A C1A C61 125.4(7)
C2A C1A C1 118.9(8)
C61 C1A C1 115.5(7)
C1A C2A C21 122.3(7)
C1A C2A C41 124.0(8)
C21 C2A C41 113.7(7)
C2 C1 C6 117.3(7)
C2 C1 C1A 119.3(7)
C6 C1 C1A 123.2(7)
C3 C2 C1 122.1(7)
C3 C2 H2 118.9
C1 C2 H2 118.9
C2 C3 C4 119.6(7)
C2 C3 H3 120.2
C4 C3 H3 120.2
C3 C4 C5 121.1(7)
C3 C4 O1 122.3(7)
C5 C4 O1 116.5(7)
C4 C5 C6 118.3(7)
C4 C5 H5 120.8
C6 C5 H5 120.8
C1 C6 C5 121.5(7)
C1 C6 H6 119.2
C5 C6 H6 119.2
C7 O1 C4 119.9(6)
O2 C7 O1 123.6(8)
O2 C7 C8 126.9(9)
O1 C7 C8 109.4(8)
C13 C8 C9 118.6(8)
C13 C8 C7 119.2(8)
C9 C8 C7 122.1(8)
C10 C9 C8 121.9(9)
C10 C9 Br1 116.9(7)
C8 C9 Br1 121.2(7)
C9 C10 C11 118.8(9)
C9 C10 H10 120.6
C11 C10 H10 120.6
C12 C11 C10 120.1(9)
C12 C11 H11 119.9
C10 C11 H11 119.9
C11 C12 C13 120.2(9)
C11 C12 H12 119.9
C13 C12 H12 119.9
C8 C13 C12 120.3(8)
C8 C13 H13 119.9
C12 C13 H13 119.9
C22 C21 C26 118.0(7)
C22 C21 C2A 122.4(7)
C26 C21 C2A 119.5(7)
C21 C22 C23 121.2(7)
C21 C22 H22 119.4
C23 C22 H22 119.4
C24 C23 C22 119.4(7)
C24 C23 H23 120.3
C22 C23 H23 120.3
C25 C24 C23 121.3(8)
C25 C24 O3 120.9(8)
C23 C24 O3 117.7(7)
C24 C25 C26 119.4(8)
C24 C25 H25 120.3
C26 C25 H25 120.3
C25 C26 C21 120.7(7)
C25 C26 H26 119.7
C21 C26 H26 119.7
C27 O3 C24 118.3(6)
O4 C27 O3 123.5(8)
O4 C27 C28 126.7(8)
O3 C27 C28 109.8(7)
C33 C28 C29 117.3(8)
C33 C28 C27 120.3(8)
C29 C28 C27 122.5(7)
C30 C29 C28 121.1(8)
C30 C29 Br2 117.1(7)
C28 C29 Br2 121.6(6)
C31 C30 C29 120.5(9)
C31 C30 H30 119.8
C29 C30 H30 119.8
C30 C31 C32 120.1(9)
C30 C31 H31 119.9
C32 C31 H31 119.9
C33 C32 C31 119.0(9)
C33 C32 H32 120.5
C31 C32 H32 120.5
C32 C33 C28 122.1(8)
C32 C33 H33 119.0
C28 C33 H33 119.0
C46 C41 C42 118.3(7)
C46 C41 C2A 123.1(7)
C42 C41 C2A 118.2(7)
C43 C42 C41 120.0(8)
C43 C42 H42 120.0
C41 C42 H42 120.0
C44 C43 C42 120.4(8)
C44 C43 H43 119.8
C42 C43 H43 119.8
C43 C44 C45 121.2(8)
C43 C44 O5 116.3(8)
C45 C44 O5 122.4(8)
C44 C45 C46 118.4(8)
C44 C45 H45 120.8
C46 C45 H45 120.8
C41 C46 C45 121.6(8)
C41 C46 H46 119.2
C45 C46 H46 119.2
C74 O5 C44 120.2(7)
C53 C48 C49 117.0(7)
C53 C48 C74 120.3(8)
C49 C48 C74 122.6(8)
C50 C49 C48 121.2(7)
C50 C49 Br3 115.6(6)
C48 C49 Br3 123.2(6)
C51 C50 C49 120.6(8)
C51 C50 H50 119.7
C49 C50 H50 119.7
C50 C51 C52 118.8(8)
C50 C51 H51 120.6
C52 C51 H51 120.6
C53 C52 C51 121.0(8)
C53 C52 H52 119.5
C51 C52 H52 119.5
C52 C53 C48 121.3(8)
C52 C53 H53 119.3
C48 C53 H53 119.3
C66 C61 C62 117.6(8)
C66 C61 C1A 119.6(8)
C62 C61 C1A 122.8(8)
C61 C62 C63 120.6(8)
C61 C62 H62 119.7
C63 C62 H62 119.7
C64 C63 C62 120.5(8)
C64 C63 H63 119.7
C62 C63 H63 119.7
C63 C64 C65 121.4(8)
C63 C64 O7 119.3(8)
C65 C64 O7 119.2(8)
C64 C65 C66 117.5(8)
C64 C65 H65 121.2
C66 C65 H65 121.2
C61 C66 C65 122.4(8)
C61 C66 H66 118.8
C65 C66 H66 118.8
C67 O7 C64 117.2(6)
O8 C67 O7 121.3(8)
O8 C67 C68 128.8(8)
O7 C67 C68 109.9(8)
C73 C68 C69 117.2(8)
C73 C68 C67 120.3(8)
C69 C68 C67 122.3(8)
C70 C69 C68 120.0(8)
C70 C69 Br4 116.7(7)
C68 C69 Br4 123.2(6)
C71 C70 C69 120.2(9)
C71 C70 H70 119.9
C69 C70 H70 119.9
C70 C71 C72 120.4(9)
C70 C71 H71 119.8
C72 C71 H71 119.8
C71 C72 C73 119.4(9)
C71 C72 H72 120.3
C73 C72 H72 120.3
C68 C73 C72 122.8(9)
C68 C73 H73 118.6
C72 C73 H73 118.6
O6 C74 O5 120.3(8)
O6 C74 C48 129.0(9)
O5 C74 C48 110.7(8)

loop_
_geom_bond_atom_site_label_1
_geom_bond_atom_site_label_2
_geom_bond_distance
Br1 C9 1.897(9)
Br2 C29 1.909(8)
Br3 C49 1.908(8)
Br4 C69 1.892(8)
C1A C2A 1.365(11)
C1A C61 1.493(11)
C1A C1 1.495(10)
C2A C21 1.489(11)
C2A C41 1.510(10)
C1 C2 1.385(10)
C1 C6 1.389(10)
C2 C3 1.368(9)
C2 H2 0.9500
C3 C4 1.373(10)
C3 H3 0.9500
C4 C5 1.376(10)
C4 O1 1.395(8)
C5 C6 1.403(10)
C5 H5 0.9500
C6 H6 0.9500
O1 C7 1.372(10)
C7 O2 1.188(10)
C7 C8 1.494(11)
C8 C13 1.387(11)
C8 C9 1.388(11)
C9 C10 1.383(11)
C10 C11 1.391(12)
C10 H10 0.9500
C11 C12 1.384(12)
C11 H11 0.9500
C12 C13 1.392(12)
C12 H12 0.9500
C13 H13 0.9500
C21 C22 1.376(9)
C21 C26 1.397(10)
C22 C23 1.385(10)
C22 H22 0.9500
C23 C24 1.365(10)
C23 H23 0.9500
C24 C25 1.358(10)
C24 O3 1.407(9)
C25 C26 1.387(10)
C25 H25 0.9500
C26 H26 0.9500
O3 C27 1.372(10)
C27 O4 1.181(9)
C27 C28 1.479(11)
C28 C33 1.386(10)
C28 C29 1.388(11)
C29 C30 1.382(11)
C30 C31 1.353(11)
C30 H30 0.9500
C31 C32 1.392(12)
C31 H31 0.9500
C32 C33 1.374(11)
C32 H32 0.9500
C33 H33 0.9500
C41 C46 1.374(10)
C41 C42 1.391(11)
C42 C43 1.386(11)
C42 H42 0.9500
C43 C44 1.346(11)
C43 H43 0.9500
C44 C45 1.376(11)
C44 O5 1.411(9)
C45 C46 1.389(10)
C45 H45 0.9500
C46 H46 0.9500
O5 C74 1.349(10)
O6 C74 1.190(9)
C48 C53 1.376(11)
C48 C49 1.399(10)
C48 C74 1.468(11)
C49 C50 1.377(10)
C50 C51 1.361(11)
C50 H50 0.9500
C51 C52 1.380(11)
C51 H51 0.9500
C52 C53 1.370(11)
C52 H52 0.9500
C53 H53 0.9500
C61 C66 1.378(10)
C61 C62 1.380(10)
C62 C63 1.394(11)
C62 H62 0.9500
C63 C64 1.346(11)
C63 H63 0.9500
C64 C65 1.374(10)
C64 O7 1.411(9)
C65 C66 1.406(11)
C65 H65 0.9500
C66 H66 0.9500
O7 C67 1.371(9)
C67 O8 1.182(9)
C67 C68 1.491(11)
C68 C73 1.367(11)
C68 C69 1.410(11)
C69 C70 1.397(11)
C70 C71 1.362(11)
C70 H70 0.9500
C71 C72 1.372(12)
C71 H71 0.9500
C72 C73 1.376(11)
C72 H72 0.9500
C73 H73 0.9500

loop_
_geom_torsion_atom_site_label_1
_geom_torsion_atom_site_label_2
_geom_torsion_atom_site_label_3
_geom_torsion_atom_site_label_4
_geom_torsion
C61 C1A C2A C21 -173.2(7)
C1 C1A C2A C21 1.3(11)
C61 C1A C2A C41 7.2(12)
C1 C1A C2A C41 -178.3(7)
C2A C1A C1 C2 -114.4(8)
C61 C1A C1 C2 60.6(9)
C2A C1A C1 C6 60.0(10)
C61 C1A C1 C6 -125.0(8)
C6 C1 C2 C3 -2.5(11)
C1A C1 C2 C3 172.2(7)
C1 C2 C3 C4 2.4(11)
C2 C3 C4 C5 -0.5(11)
C2 C3 C4 O1 -175.5(7)
C3 C4 C5 C6 -1.2(11)
O1 C4 C5 C6 174.1(6)
C2 C1 C6 C5 0.7(11)
C1A C1 C6 C5 -173.8(7)
C4 C5 C6 C1 1.1(11)
C3 C4 O1 C7 -48.2(10)
C5 C4 O1 C7 136.5(7)
C4 O1 C7 O2 -4.0(13)
C4 O1 C7 C8 177.0(6)
O2 C7 C8 C13 131.4(10)
O1 C7 C8 C13 -49.7(10)
O2 C7 C8 C9 -46.6(14)
O1 C7 C8 C9 132.3(8)
C13 C8 C9 C10 0.5(12)
C7 C8 C9 C10 178.5(8)
C13 C8 C9 Br1 179.5(6)
C7 C8 C9 Br1 -2.5(11)
C8 C9 C10 C11 1.3(13)
Br1 C9 C10 C11 -177.7(7)
C9 C10 C11 C12 -3.1(14)
C10 C11 C12 C13 3.1(14)
C9 C8 C13 C12 -0.5(12)
C7 C8 C13 C12 -178.6(8)
C11 C12 C13 C8 -1.3(13)
C1A C2A C21 C22 55.9(11)
C41 C2A C21 C22 -124.4(8)
C1A C2A C21 C26 -127.3(8)
C41 C2A C21 C26 52.3(9)
C26 C21 C22 C23 0.7(11)
C2A C21 C22 C23 177.4(7)
C21 C22 C23 C24 0.6(11)
C22 C23 C24 C25 -0.2(11)
C22 C23 C24 O3 175.3(6)
C23 C24 C25 C26 -1.6(12)
O3 C24 C25 C26 -176.9(7)
C24 C25 C26 C21 2.9(11)
C22 C21 C26 C25 -2.5(11)
C2A C21 C26 C25 -179.3(7)
C25 C24 O3 C27 -59.4(10)
C23 C24 O3 C27 125.1(7)
C24 O3 C27 O4 -3.3(11)
C24 O3 C27 C28 174.7(6)
O4 C27 C28 C33 137.4(9)
O3 C27 C28 C33 -40.5(10)
O4 C27 C28 C29 -41.2(12)
O3 C27 C28 C29 141.0(7)
C33 C28 C29 C30 -0.5(11)
C27 C28 C29 C30 178.1(7)
C33 C28 C29 Br2 174.7(6)
C27 C28 C29 Br2 -6.7(11)
C28 C29 C30 C31 -1.0(12)
Br2 C29 C30 C31 -176.4(6)
C29 C30 C31 C32 1.2(13)
C30 C31 C32 C33 0.1(13)
C31 C32 C33 C28 -1.6(13)
C29 C28 C33 C32 1.8(12)
C27 C28 C33 C32 -176.9(8)
C1A C2A C41 C46 50.9(11)
C21 C2A C41 C46 -128.7(8)
C1A C2A C41 C42 -136.4(8)
C21 C2A C41 C42 44.0(10)
C46 C41 C42 C43 -0.6(12)
C2A C41 C42 C43 -173.7(7)
C41 C42 C43 C44 1.9(13)
C42 C43 C44 C45 -3.3(13)
C42 C43 C44 O5 172.8(7)
C43 C44 C45 C46 3.4(12)
O5 C44 C45 C46 -172.5(7)
C42 C41 C46 C45 0.8(12)
C2A C41 C46 C45 173.5(7)
C44 C45 C46 C41 -2.2(12)
C43 C44 O5 C74 120.3(8)
C45 C44 O5 C74 -63.7(10)
C53 C48 C49 C50 -2.0(11)
C74 C48 C49 C50 177.4(7)
C53 C48 C49 Br3 179.2(6)
C74 C48 C49 Br3 -1.4(10)
C48 C49 C50 C51 0.3(11)
Br3 C49 C50 C51 179.2(6)
C49 C50 C51 C52 0.8(12)
C50 C51 C52 C53 -0.1(13)
C51 C52 C53 C48 -1.7(13)
C49 C48 C53 C52 2.7(12)
C74 C48 C53 C52 -176.7(7)
C2A C1A C61 C66 -141.2(8)
C1 C1A C61 C66 44.1(10)
C2A C1A C61 C62 41.2(11)
C1 C1A C61 C62 -133.4(8)
C66 C61 C62 C63 -0.2(11)
C1A C61 C62 C63 177.4(7)
C61 C62 C63 C64 0.5(12)
C62 C63 C64 C65 0.0(12)
C62 C63 C64 O7 176.2(7)
C63 C64 C65 C66 -0.5(12)
O7 C64 C65 C66 -176.8(7)
C62 C61 C66 C65 -0.3(12)
C1A C61 C66 C65 -178.0(7)
C64 C65 C66 C61 0.7(12)
C63 C64 O7 C67 86.6(9)
C65 C64 O7 C67 -97.1(8)
C64 O7 C67 O8 6.7(11)
C64 O7 C67 C68 -173.8(7)
O8 C67 C68 C73 -155.2(9)
O7 C67 C68 C73 25.4(10)
O8 C67 C68 C69 21.4(14)
O7 C67 C68 C69 -158.0(7)
C73 C68 C69 C70 -0.5(12)
C67 C68 C69 C70 -177.1(7)
C73 C68 C69 Br4 -175.7(6)
C67 C68 C69 Br4 7.6(11)
C68 C69 C70 C71 -0.1(12)
Br4 C69 C70 C71 175.4(6)
C69 C70 C71 C72 0.8(14)
C70 C71 C72 C73 -0.9(15)
C69 C68 C73 C72 0.4(13)
C67 C68 C73 C72 177.1(8)
C71 C72 C73 C68 0.3(15)
C44 O5 C74 O6 6.7(12)
C44 O5 C74 C48 -171.5(7)
C53 C48 C74 O6 -173.2(9)
C49 C48 C74 O6 7.4(13)
C53 C48 C74 O5 4.9(10)
C49 C48 C74 O5 -174.5(7)

loop_
_cod_related_entry_id
_cod_related_entry_database
_cod_related_entry_code
1 ChemSpider 30661402
